data_4028715
loop_
_publ_author_name
'Yuka Amako'
'Hiroto Hori'
'Shigeru Arai'
'Atsushi Nishida'

_publ_section_title
;
 Regioselective Hydronickelation of Allenes and Its Application to the
 Hydrocyanative Carbocyclization Reaction of Allene-Ynes and Bis-Allenes
;
_journal_name_full 'Journal of Organic Chemistry'
_journal_page_first 10763
_journal_page_last 10775
_journal_paper_doi 10.1021/jo401758v
_journal_volume 78
_journal_year 2013
_chemical_formula_sum 'C17 H20 N2 O2 S'
_chemical_formula_weight 316.41
_chemical_name_systematic
; 
 ? 
;
_space_group_IT_number 19
_symmetry_cell_setting orthorhombic
_symmetry_space_group_name_Hall 'P 2ac 2ab'
_symmetry_space_group_name_H-M 'P 21 21 21'
_atom_sites_solution_hydrogens geom
_atom_sites_solution_primary direct
_atom_sites_solution_secondary difmap
_audit_creation_method SHELXL-97
_cell_angle_alpha 90.00
_cell_angle_beta 90.00
_cell_angle_gamma 90.00
_cell_formula_units_Z 4
_cell_length_a 6.56651(13)
_cell_length_b 11.1912(3)
_cell_length_c 22.4202(5)
_cell_measurement_temperature 93(2)
_cell_volume 1647.60(7)
_computing_structure_refinement 'SHELXL-97 (Sheldrick, 1997)'
_computing_structure_solution 'SHELXS-97 (Sheldrick, 1990)'
_diffrn_ambient_temperature 93(2)
_diffrn_measured_fraction_theta_full 0.999
_diffrn_measured_fraction_theta_max 0.999
_diffrn_radiation_monochromator graphite
_diffrn_radiation_source 'fine-focus sealed tube'
_diffrn_radiation_type CuK\a
_diffrn_radiation_wavelength 1.54187
_diffrn_reflns_av_R_equivalents 0.0726
_diffrn_reflns_av_sigmaI/netI 0.0607
_diffrn_reflns_limit_h_max 7
_diffrn_reflns_limit_h_min -7
_diffrn_reflns_limit_k_max 13
_diffrn_reflns_limit_k_min -13
_diffrn_reflns_limit_l_max 26
_diffrn_reflns_limit_l_min -26
_diffrn_reflns_number 17633
_diffrn_reflns_theta_full 68.18
_diffrn_reflns_theta_max 68.18
_diffrn_reflns_theta_min 3.94
_exptl_absorpt_coefficient_mu 1.812
_exptl_absorpt_correction_T_max 0.9148
_exptl_absorpt_correction_T_min 0.8395
_exptl_crystal_density_diffrn 1.276
_exptl_crystal_F_000 672
_exptl_crystal_size_max 0.10
_exptl_crystal_size_mid 0.05
_exptl_crystal_size_min 0.05
_refine_diff_density_max 0.254
_refine_diff_density_min -0.503
_refine_diff_density_rms 0.058
_refine_ls_abs_structure_details 'Flack H D (1983), Acta Cryst. A39, 876-881'
_refine_ls_abs_structure_Flack 0.44(3)
_refine_ls_extinction_method none
_refine_ls_goodness_of_fit_ref 1.110
_refine_ls_hydrogen_treatment mixed
_refine_ls_matrix_type full
_refine_ls_number_parameters 199
_refine_ls_number_reflns 3001
_refine_ls_number_restraints 0
_refine_ls_restrained_S_all 1.110
_refine_ls_R_factor_all 0.0591
_refine_ls_R_factor_gt 0.0536
_refine_ls_shift/su_max 0.000
_refine_ls_shift/su_mean 0.000
_refine_ls_structure_factor_coef Fsqd
_refine_ls_weighting_details 'calc w=1/[\s^2^(Fo^2^)+(0.0712P)^2^+0.0000P] where P=(Fo^2^+2Fc^2^)/3'
_refine_ls_weighting_scheme calc
_refine_ls_wR_factor_gt 0.1317
_refine_ls_wR_factor_ref 0.1365
_reflns_number_gt 2623
_reflns_number_total 3001
_reflns_threshold_expression >2sigma(I)
_cod_data_source_file jo401758v_si_001.cif
_cod_data_source_block shelxl
_cod_original_cell_volume 1647.60(6)
_cod_database_code 4028715

loop_
_symmetry_equiv_pos_as_xyz
'x, y, z'
'x+1/2, -y+1/2, -z'
'-x, y+1/2, -z+1/2'
'-x+1/2, -y, z+1/2'

loop_
_atom_site_label
_atom_site_type_symbol
_atom_site_fract_x
_atom_site_fract_y
_atom_site_fract_z
_atom_site_U_iso_or_equiv
_atom_site_adp_type
_atom_site_occupancy
_atom_site_symmetry_multiplicity
_atom_site_calc_flag
_atom_site_refinement_flags
S3 S 0.29214(11) 0.46388(7) 0.49726(3) 0.0354(2) Uani 1 1 d .
O4 O 0.3986(3) 0.4841(2) 0.55199(9) 0.0431(6) Uani 1 1 d .
O5 O 0.0874(3) 0.42043(19) 0.49837(10) 0.0415(5) Uani 1 1 d .
N1 N 0.4231(4) 0.3656(2) 0.46038(11) 0.0350(6) Uani 1 1 d .
N2 N 0.2046(5) 0.3189(3) 0.25101(13) 0.0527(8) Uani 1 1 d .
C6 C 0.3105(6) 0.9204(3) 0.35135(16) 0.0494(9) Uani 1 1 d .
H6A H 0.4452 0.9574 0.3547 0.059 Uiso 1 1 calc R
H6B H 0.2069 0.9756 0.3666 0.059 Uiso 1 1 calc R
H6C H 0.2821 0.9022 0.3094 0.059 Uiso 1 1 calc R
C7 C 0.3062(5) 0.8063(3) 0.38741(13) 0.0385(7) Uani 1 1 d .
C8 C 0.1481(5) 0.7240(3) 0.38094(14) 0.0402(7) Uani 1 1 d .
H8 H 0.0427 0.7391 0.3529 0.048 Uiso 1 1 calc R
C9 C 0.1427(5) 0.6210(3) 0.41460(13) 0.0361(7) Uani 1 1 d .
H9 H 0.0344 0.5657 0.4094 0.043 Uiso 1 1 calc R
C10 C 0.2951(5) 0.5975(3) 0.45624(12) 0.0332(7) Uani 1 1 d .
C11 C 0.4534(5) 0.6799(3) 0.46376(14) 0.0382(7) Uani 1 1 d .
H11 H 0.5570 0.6658 0.4925 0.046 Uiso 1 1 calc R
C12 C 0.4574(6) 0.7822(3) 0.42882(14) 0.0422(8) Uani 1 1 d .
H12 H 0.5666 0.8372 0.4334 0.051 Uiso 1 1 calc R
C13 C 0.6482(4) 0.3805(3) 0.45558(13) 0.0362(7) Uani 1 1 d .
H13A H 0.7203 0.3224 0.4813 0.043 Uiso 1 1 calc R
H13B H 0.6898 0.4624 0.4671 0.043 Uiso 1 1 calc R
C14 C 0.6926(5) 0.3571(3) 0.38978(13) 0.0348(7) Uani 1 1 d .
H14 H 0.8325 0.3232 0.3850 0.042 Uiso 1 1 calc R
C15 C 0.5298(4) 0.2602(2) 0.37549(14) 0.0340(7) Uani 1 1 d .
H15 H 0.5691 0.1853 0.3969 0.041 Uiso 1 1 calc R
C16 C 0.3373(5) 0.3108(3) 0.40578(14) 0.0378(7) Uani 1 1 d .
H16A H 0.2695 0.3712 0.3803 0.045 Uiso 1 1 calc R
H16B H 0.2391 0.2466 0.4156 0.045 Uiso 1 1 calc R
C17 C 0.6688(5) 0.4670(3) 0.35170(14) 0.0376(7) Uani 1 1 d .
H17 H 0.5557 0.5177 0.3594 0.045 Uiso 1 1 calc R
C18 C 0.7932(5) 0.4977(3) 0.30860(14) 0.0442(8) Uani 1 1 d .
H18A H 0.9078 0.4491 0.2996 0.053 Uiso 1 1 calc R
H18B H 0.7687 0.5685 0.2863 0.053 Uiso 1 1 calc R
C19 C 0.5095(5) 0.2310(3) 0.31001(14) 0.0364(7) Uani 1 1 d .
C20 C 0.6429(5) 0.1640(3) 0.27970(15) 0.0429(8) Uani 1 1 d .
H20 H 0.6172 0.1529 0.2384 0.052 Uiso 1 1 calc R
C21 C 0.8263(5) 0.1057(3) 0.30444(15) 0.0475(9) Uani 1 1 d .
H21A H 0.8275 0.1149 0.3479 0.057 Uiso 1 1 calc R
H21B H 0.9484 0.1430 0.2875 0.057 Uiso 1 1 calc R
H21C H 0.8247 0.0206 0.2943 0.057 Uiso 1 1 calc R
C22 C 0.3411(5) 0.2809(3) 0.27701(14) 0.0393(8) Uani 1 1 d .

loop_
_atom_site_aniso_label
_atom_site_aniso_U_11
_atom_site_aniso_U_22
_atom_site_aniso_U_33
_atom_site_aniso_U_23
_atom_site_aniso_U_13
_atom_site_aniso_U_12
S3 0.0408(4) 0.0334(4) 0.0321(4) 0.0011(4) 0.0039(4) -0.0007(3)
O4 0.0596(15) 0.0426(13) 0.0272(11) 0.0017(10) -0.0022(10) 0.0053(12)
O5 0.0374(12) 0.0396(12) 0.0477(13) 0.0043(11) 0.0094(12) -0.0033(9)
N1 0.0348(14) 0.0368(15) 0.0335(13) -0.0020(12) 0.0022(12) -0.0004(12)
N2 0.0562(19) 0.0506(19) 0.0514(17) 0.0013(15) -0.0043(16) 0.0055(16)
C6 0.061(2) 0.0416(19) 0.0461(19) 0.0094(16) 0.0015(19) 0.0018(17)
C7 0.0491(19) 0.0350(16) 0.0313(15) -0.0004(14) 0.0002(15) 0.0009(15)
C8 0.0399(17) 0.0432(18) 0.0375(17) 0.0002(15) -0.0037(15) 0.0004(15)
C9 0.0362(16) 0.0382(17) 0.0340(16) -0.0035(14) -0.0011(14) -0.0009(14)
C10 0.0371(16) 0.0320(16) 0.0304(15) -0.0045(13) -0.0002(14) -0.0002(14)
C11 0.0388(17) 0.0414(19) 0.0343(16) -0.0049(15) -0.0030(14) -0.0008(15)
C12 0.055(2) 0.0306(17) 0.0407(18) -0.0007(14) -0.0016(16) -0.0078(15)
C13 0.0360(17) 0.0374(17) 0.0352(16) 0.0028(14) -0.0051(13) 0.0002(14)
C14 0.0309(15) 0.0377(17) 0.0358(16) 0.0018(14) 0.0008(14) -0.0014(13)
C15 0.0371(17) 0.0294(16) 0.0356(17) 0.0050(13) 0.0001(14) 0.0005(13)
C16 0.0406(19) 0.0376(17) 0.0351(16) -0.0062(14) 0.0045(14) -0.0037(14)
C17 0.0391(17) 0.0355(16) 0.0382(16) 0.0024(15) -0.0036(14) -0.0032(15)
C18 0.0446(18) 0.047(2) 0.0407(18) 0.0024(15) -0.0008(16) -0.0027(16)
C19 0.0423(17) 0.0314(16) 0.0356(17) 0.0033(14) 0.0029(14) -0.0038(14)
C20 0.0477(19) 0.0421(19) 0.0390(17) 0.0015(15) 0.0007(15) -0.0053(17)
C21 0.050(2) 0.046(2) 0.0467(19) -0.0094(17) 0.0074(17) 0.0049(17)
C22 0.0453(19) 0.0335(17) 0.0390(17) -0.0035(14) 0.0034(15) -0.0018(15)

loop_
_atom_type_symbol
_atom_type_description
_atom_type_scat_dispersion_real
_atom_type_scat_dispersion_imag
_atom_type_scat_source
C C 0.0181 0.0091 'International Tables Vol C Tables 4.2.6.8 and 6.1.1.4'
H H 0.0000 0.0000 'International Tables Vol C Tables 4.2.6.8 and 6.1.1.4'
N N 0.0311 0.0180 'International Tables Vol C Tables 4.2.6.8 and 6.1.1.4'
O O 0.0492 0.0322 'International Tables Vol C Tables 4.2.6.8 and 6.1.1.4'
S S 0.3331 0.5567 'International Tables Vol C Tables 4.2.6.8 and 6.1.1.4'

loop_
_geom_angle_atom_site_label_1
_geom_angle_atom_site_label_2
_geom_angle_atom_site_label_3
_geom_angle
O5 S3 O4 119.89(14)
O5 S3 N1 106.05(14)
O4 S3 N1 106.61(13)
O5 S3 C10 108.01(14)
O4 S3 C10 108.00(14)
N1 S3 C10 107.73(13)
C16 N1 C13 111.3(2)
C16 N1 S3 120.0(2)
C13 N1 S3 119.1(2)
C7 C6 H6A 109.5
C7 C6 H6B 109.5
H6A C6 H6B 109.5
C7 C6 H6C 109.5
H6A C6 H6C 109.5
H6B C6 H6C 109.5
C12 C7 C8 118.3(3)
C12 C7 C6 120.6(3)
C8 C7 C6 121.1(3)
C9 C8 C7 120.9(3)
C9 C8 H8 119.5
C7 C8 H8 119.5
C8 C9 C10 120.4(3)
C8 C9 H9 119.8
C10 C9 H9 119.8
C9 C10 C11 119.3(3)
C9 C10 S3 120.3(2)
C11 C10 S3 120.4(2)
C12 C11 C10 119.3(3)
C12 C11 H11 120.3
C10 C11 H11 120.3
C7 C12 C11 121.6(3)
C7 C12 H12 119.2
C11 C12 H12 119.2
N1 C13 C14 103.9(2)
N1 C13 H13A 111.0
C14 C13 H13A 111.0
N1 C13 H13B 111.0
C14 C13 H13B 111.0
H13A C13 H13B 109.0
C17 C14 C13 112.8(3)
C17 C14 C15 112.4(2)
C13 C14 C15 100.8(2)
C17 C14 H14 110.2
C13 C14 H14 110.2
C15 C14 H14 110.2
C19 C15 C16 115.8(3)
C19 C15 C14 114.3(2)
C16 C15 C14 102.5(2)
C19 C15 H15 107.9
C16 C15 H15 107.9
C14 C15 H15 107.9
N1 C16 C15 101.8(2)
N1 C16 H16A 111.4
C15 C16 H16A 111.4
N1 C16 H16B 111.4
C15 C16 H16B 111.4
H16A C16 H16B 109.3
C18 C17 C14 124.6(3)
C18 C17 H17 117.7
C14 C17 H17 117.7
C17 C18 H18A 120.0
C17 C18 H18B 120.0
H18A C18 H18B 120.0
C20 C19 C22 117.2(3)
C20 C19 C15 123.9(3)
C22 C19 C15 118.8(3)
C19 C20 C21 126.2(3)
C19 C20 H20 116.9
C21 C20 H20 116.9
C20 C21 H21A 109.5
C20 C21 H21B 109.5
H21A C21 H21B 109.5
C20 C21 H21C 109.5
H21A C21 H21C 109.5
H21B C21 H21C 109.5
N2 C22 C19 178.7(4)

loop_
_geom_bond_atom_site_label_1
_geom_bond_atom_site_label_2
_geom_bond_distance
S3 O5 1.430(2)
S3 O4 1.430(2)
S3 N1 1.623(3)
S3 C10 1.755(3)
N1 C16 1.480(4)
N1 C13 1.492(4)
N2 C22 1.150(4)
C6 C7 1.512(4)
C6 H6A 0.9800
C6 H6B 0.9800
C6 H6C 0.9800
C7 C12 1.386(4)
C7 C8 1.395(4)
C8 C9 1.378(4)
C8 H8 0.9500
C9 C10 1.394(4)
C9 H9 0.9500
C10 C11 1.400(4)
C11 C12 1.388(4)
C11 H11 0.9500
C12 H12 0.9500
C13 C14 1.526(4)
C13 H13A 0.9900
C13 H13B 0.9900
C14 C17 1.505(4)
C14 C15 1.556(4)
C14 H14 1.0000
C15 C19 1.510(4)
C15 C16 1.542(4)
C15 H15 1.0000
C16 H16A 0.9900
C16 H16B 0.9900
C17 C18 1.311(4)
C17 H17 0.9500
C18 H18A 0.9500
C18 H18B 0.9500
C19 C20 1.338(4)
C19 C22 1.443(4)
C20 C21 1.478(5)
C20 H20 0.9500
C21 H21A 0.9800
C21 H21B 0.9800
C21 H21C 0.9800

loop_
_geom_torsion_atom_site_label_1
_geom_torsion_atom_site_label_2
_geom_torsion_atom_site_label_3
_geom_torsion_atom_site_label_4
_geom_torsion
O5 S3 N1 C16 41.6(3)
O4 S3 N1 C16 170.4(2)
C10 S3 N1 C16 -73.9(3)
O5 S3 N1 C13 -175.1(2)
O4 S3 N1 C13 -46.3(3)
C10 S3 N1 C13 69.5(3)
C12 C7 C8 C9 -0.3(5)
C6 C7 C8 C9 -178.9(3)
C7 C8 C9 C10 0.5(5)
C8 C9 C10 C11 0.3(4)
C8 C9 C10 S3 -177.9(2)
O5 S3 C10 C9 -23.2(3)
O4 S3 C10 C9 -154.3(2)
N1 S3 C10 C9 90.9(3)
O5 S3 C10 C11 158.6(2)
O4 S3 C10 C11 27.6(3)
N1 S3 C10 C11 -87.2(3)
C9 C10 C11 C12 -1.2(4)
S3 C10 C11 C12 177.0(2)
C8 C7 C12 C11 -0.6(5)
C6 C7 C12 C11 178.0(3)
C10 C11 C12 C7 1.3(5)
C16 N1 C13 C14 11.9(3)
S3 N1 C13 C14 -134.4(2)
N1 C13 C14 C17 85.9(3)
N1 C13 C14 C15 -34.2(3)
C17 C14 C15 C19 50.1(3)
C13 C14 C15 C19 170.5(3)
C17 C14 C15 C16 -76.0(3)
C13 C14 C15 C16 44.4(3)
C13 N1 C16 C15 15.9(3)
S3 N1 C16 C15 161.8(2)
C19 C15 C16 N1 -162.0(2)
C14 C15 C16 N1 -36.9(3)
C13 C14 C17 C18 138.2(3)
C15 C14 C17 C18 -108.6(4)
C16 C15 C19 C20 -165.2(3)
C14 C15 C19 C20 75.9(4)
C16 C15 C19 C22 17.0(4)
C14 C15 C19 C22 -101.9(3)
C22 C19 C20 C21 179.4(3)
C15 C19 C20 C21 1.5(5)
C20 C19 C22 N2 95(17)
C15 C19 C22 N2 -87(17)
